data_7135173
loop_
_publ_author_name
'Wang, Deliang'
'Wu, Hongzhuo'
'Lin, Songwang'
'Wang, Kangfan'
'Wang, Dong'
'Xiong, Yu'
'Tang, Ben Zhong'

_publ_section_title
;
 Manipulating RTP properties of the same organic molecule by polymorphic
 engineering.
;
_journal_name_full 'Chemical communications (Cambridge, England)'
_journal_paper_doi 10.1039/d5cc05774d
_journal_year 2025
_chemical_formula_moiety 'C19 H13 N O2, C3 H8 O'
_chemical_formula_sum 'C22 H21 N O3'
_chemical_formula_weight 347.40
_space_group_crystal_system monoclinic
_space_group_IT_number 14
_space_group_name_Hall '-P 2ybc'
_space_group_name_H-M_alt 'P 1 21/c 1'
_atom_sites_solution_hydrogens geom
_atom_sites_solution_primary direct
_audit_block_doi 10.5517/ccdc.csd.cc2pmfd5
_audit_creation_date 2017-06-19
_audit_creation_method
;
Olex2 1.2
(compiled 2017.03.28 svn.r3405 for OlexSys, GUI svn.r5337)
;
_audit_update_record
;
2025-09-25 deposited with the CCDC.	2025-11-14 downloaded from the CCDC.
;
_cell_angle_alpha 90
_cell_angle_beta 103.313(2)
_cell_angle_gamma 90
_cell_formula_units_Z 4
_cell_length_a 8.50169(19)
_cell_length_b 27.8458(5)
_cell_length_c 8.11780(18)
_cell_measurement_reflns_used 3083
_cell_measurement_temperature 220.01(10)
_cell_measurement_theta_max 75.0020
_cell_measurement_theta_min 5.3470
_cell_volume 1870.13(7)
_computing_cell_refinement 'CrysAlisPro 1.171.38.46 (Rigaku OD, 2015)'
_computing_data_collection 'CrysAlisPro 1.171.38.46 (Rigaku OD, 2015)'
_computing_data_reduction 'CrysAlisPro 1.171.38.46 (Rigaku OD, 2015)'
_computing_molecular_graphics 'Olex2 (Dolomanov et al., 2009)'
_computing_publication_material 'Olex2 (Dolomanov et al., 2009)'
_computing_structure_refinement 'ShelXL (Sheldrick, 2015)'
_computing_structure_solution 'ShelXS (Sheldrick, 2008)'
_diffrn_ambient_environment N~2~
_diffrn_ambient_temperature 220.01(10)
_diffrn_detector 'CCD plate'
_diffrn_detector_area_resol_mean 10.3577
_diffrn_detector_type Atlas
_diffrn_measured_fraction_theta_full 0.982
_diffrn_measured_fraction_theta_max 0.982
_diffrn_measurement_details
;
List of Runs (angles in degrees, time in seconds):

  # Type    Start    End  Width  t~exp~   \w     \q     \k     \f   Frames
#--------------------------------------------------------------------------
  1  \w    116.00 177.00   1.00    3.00    --  110.57 111.00  30.00   61
  2  \w    -70.00 -11.00   1.00    1.00    --  -40.57 125.00-180.00   59
  3  \w    -83.00  -7.00   1.00    1.00    --  -40.57 -77.00 120.00   76
  4  \w   -115.00 -14.00   1.00    1.00    --  -40.57 -57.00   0.00  101
  5  \w     84.00 178.00   1.00    3.00    --  110.57  30.00  90.00   94
  6  \w     83.00 175.00   1.00    3.00    --  110.57  45.00-180.00   92
  7  \w     31.00 108.00   1.00    3.00    --  110.57 -94.00 -30.00   77
;
_diffrn_measurement_device 'kappa diffractometer'
_diffrn_measurement_device_type 'SuperNova, Dual, Cu at zero, Atlas'
_diffrn_measurement_method '\w scans'
_diffrn_orient_matrix_type 'CrysAlisPro convention (1999,Acta A55,543-557)'
_diffrn_orient_matrix_UB_11 0.1819742000
_diffrn_orient_matrix_UB_12 0.0096831000
_diffrn_orient_matrix_UB_13 0.0212753000
_diffrn_orient_matrix_UB_21 0.0041126000
_diffrn_orient_matrix_UB_22 0.0263477000
_diffrn_orient_matrix_UB_23 0.1678764000
_diffrn_orient_matrix_UB_31 0.0394343000
_diffrn_orient_matrix_UB_32 -0.0476202000
_diffrn_orient_matrix_UB_33 0.0972733000
_diffrn_radiation_monochromator mirror
_diffrn_radiation_probe x-ray
_diffrn_radiation_type CuK\a
_diffrn_radiation_wavelength 1.54184
_diffrn_reflns_av_R_equivalents 0.0170
_diffrn_reflns_av_unetI/netI 0.0244
_diffrn_reflns_Laue_measured_fraction_full 0.982
_diffrn_reflns_Laue_measured_fraction_max 0.982
_diffrn_reflns_limit_h_max 10
_diffrn_reflns_limit_h_min -7
_diffrn_reflns_limit_k_max 21
_diffrn_reflns_limit_k_min -33
_diffrn_reflns_limit_l_max 6
_diffrn_reflns_limit_l_min -9
_diffrn_reflns_number 5491
_diffrn_reflns_point_group_measured_fraction_full 0.982
_diffrn_reflns_point_group_measured_fraction_max 0.982
_diffrn_reflns_theta_full 66.500
_diffrn_reflns_theta_max 67.500
_diffrn_reflns_theta_min 5.347
_diffrn_source 'micro-focus sealed X-ray tube'
_diffrn_source_current 0.80
_diffrn_source_power 0.040
_diffrn_source_target Cu
_diffrn_source_type 'SuperNova (Cu) X-ray Source'
_diffrn_source_voltage 50
_exptl_absorpt_coefficient_mu 0.658
_exptl_absorpt_correction_T_max 1.00000
_exptl_absorpt_correction_T_min 0.79299
_exptl_absorpt_correction_type multi-scan
_exptl_absorpt_process_details
;
CrysAlisPro 1.171.38.46 (Rigaku Oxford Diffraction, 2015)
Empirical absorption correction using spherical harmonics,
 implemented in SCALE3 ABSPACK scaling algorithm.
;
_exptl_crystal_colour colourless
_exptl_crystal_colour_primary colourless
_exptl_crystal_density_diffrn 1.234
_exptl_crystal_density_method 'not measured'
_exptl_crystal_description block
_exptl_crystal_F_000 736
_exptl_crystal_size_max 0.35
_exptl_crystal_size_mid 0.12
_exptl_crystal_size_min 0.1
_refine_diff_density_max 0.331
_refine_diff_density_min -0.240
_refine_diff_density_rms 0.037
_refine_ls_extinction_coef 0.0122(8)
_refine_ls_extinction_expression Fc^*^=kFc[1+0.001xFc^2^\l^3^/sin(2\q)]^-1/4^
_refine_ls_extinction_method 'SHELXL-2014/7 (Sheldrick 2014'
_refine_ls_goodness_of_fit_ref 1.005
_refine_ls_hydrogen_treatment constr
_refine_ls_matrix_type full
_refine_ls_number_parameters 240
_refine_ls_number_reflns 3311
_refine_ls_number_restraints 0
_refine_ls_restrained_S_all 1.005
_refine_ls_R_factor_all 0.0522
_refine_ls_R_factor_gt 0.0451
_refine_ls_shift/su_max 0.000
_refine_ls_shift/su_mean 0.000
_refine_ls_structure_factor_coef Fsqd
_refine_ls_weighting_details 'w=1/[\s^2^(Fo^2^)+(0.0770P)^2^+0.3380P] where P=(Fo^2^+2Fc^2^)/3'
_refine_ls_weighting_scheme calc
_refine_ls_wR_factor_gt 0.1253
_refine_ls_wR_factor_ref 0.1323
_reflns_Friedel_coverage 0.000
_reflns_number_gt 2810
_reflns_number_total 3311
_reflns_threshold_expression 'I > 2\s(I)'
_cod_data_source_file d5cc05774d2.cif
_cod_data_source_block zz27cult
_cod_database_code 7135173
_shelx_shelxl_version_number 2014/7
_chemical_oxdiff_formula 'C18 CO2H N H15'
_shelx_space_group_comment
;
The symmetry employed for this shelxl refinement is uniquely defined
by the following loop, which should always be used as a source of
symmetry information in preference to the above space-group names.
They are only intended as comments.
;
_reflns_odcompleteness_completeness 98.44
_reflns_odcompleteness_iscentric 1
_reflns_odcompleteness_theta 68.13
_olex2_refinement_description
;
1. Fixed Uiso
 At 1.2 times of:
  All C(H) groups
 At 1.5 times of:
  All C(H,H,H) groups, All O(H) groups
2.a Ternary CH refined with riding coordinates:
 C20(H20)
2.b Aromatic/amide H refined with riding coordinates:
 C4(H4), C5(H5), C6(H6), C7(H7), C9(H9), C10(H10), C11(H11), C12(H12),
 C15(H15), C16(H16), C17(H17), C18(H18)
2.c Idealised Me refined as rotating group:
 C21(H21A,H21B,H21C), C22(H22A,H22B,H22C)
2.d Idealised tetrahedral OH refined as rotating group:
 O2(H2), O3(H3)
;
_olex2_date_sample_data_collection 2017-04-20
_olex2_submission_special_instructions 'No special instructions were received'
_oxdiff_exptl_absorpt_empirical_details
;
Empirical correction (ABSPACK) includes:
- Absorption correction using spherical harmonics
- Frame scaling
;
_oxdiff_exptl_absorpt_empirical_full_max 1.394
_oxdiff_exptl_absorpt_empirical_full_min 0.589

loop_
_space_group_symop_operation_xyz
'x, y, z'
'-x, y+1/2, -z+1/2'
'-x, -y, -z'
'x, -y-1/2, z-1/2'

loop_
_atom_site_label
_atom_site_type_symbol
_atom_site_fract_x
_atom_site_fract_y
_atom_site_fract_z
_atom_site_U_iso_or_equiv
_atom_site_adp_type
_atom_site_occupancy
_atom_site_site_symmetry_order
_atom_site_calc_flag
_atom_site_refinement_flags_posn
_atom_site_refinement_flags_adp
_atom_site_refinement_flags_occupancy
_atom_site_disorder_assembly
_atom_site_disorder_group
O1 O 0.51935(16) 0.43762(4) 0.30076(15) 0.0544(3) Uani 1 1 d . . . . .
O2 O 0.69684(15) 0.48888(5) 0.23972(16) 0.0601(4) Uani 1 1 d . . . . .
H2 H 0.6871 0.5015 0.3294 0.090 Uiso 1 1 calc GR . . . .
N1 N 0.47527(15) 0.35286(4) 0.10688(15) 0.0410(3) Uani 1 1 d . . . . .
C1 C 0.60386(17) 0.45093(5) 0.20867(18) 0.0386(3) Uani 1 1 d . . . . .
C2 C 0.61000(17) 0.42728(5) 0.04486(17) 0.0371(3) Uani 1 1 d . . . . .
C3 C 0.54309(17) 0.38204(5) -0.00252(17) 0.0382(3) Uani 1 1 d . . . . .
C4 C 0.5408(2) 0.36397(6) -0.16263(19) 0.0481(4) Uani 1 1 d . . . . .
H4 H 0.4967 0.3334 -0.1933 0.058 Uiso 1 1 calc R . . . .
C5 C 0.6025(2) 0.39048(7) -0.2772(2) 0.0537(4) Uani 1 1 d . . . . .
H5 H 0.5970 0.3785 -0.3866 0.064 Uiso 1 1 calc R . . . .
C6 C 0.6720(2) 0.43446(6) -0.2304(2) 0.0528(4) Uani 1 1 d . . . . .
H6 H 0.7162 0.4522 -0.3072 0.063 Uiso 1 1 calc R . . . .
C7 C 0.6771(2) 0.45261(6) -0.0709(2) 0.0462(4) Uani 1 1 d . . . . .
H7 H 0.7265 0.4825 -0.0398 0.055 Uiso 1 1 calc R . . . .
C8 C 0.55741(19) 0.33118(5) 0.25520(18) 0.0400(3) Uani 1 1 d . . . . .
C9 C 0.7204(2) 0.33249(5) 0.33094(19) 0.0445(4) Uani 1 1 d . . . . .
H9 H 0.7930 0.3508 0.2852 0.053 Uiso 1 1 calc R . . . .
C10 C 0.7726(3) 0.30562(6) 0.4774(2) 0.0585(5) Uani 1 1 d . . . . .
H10 H 0.8828 0.3054 0.5319 0.070 Uiso 1 1 calc R . . . .
C11 C 0.6627(4) 0.27880(6) 0.5450(3) 0.0726(7) Uani 1 1 d . . . . .
H11 H 0.7004 0.2613 0.6453 0.087 Uiso 1 1 calc R . . . .
C12 C 0.5016(3) 0.27766(6) 0.4680(3) 0.0658(6) Uani 1 1 d . . . . .
H12 H 0.4296 0.2594 0.5146 0.079 Uiso 1 1 calc R . . . .
C13 C 0.4458(2) 0.30369(5) 0.3207(2) 0.0503(4) Uani 1 1 d . . . . .
C14 C 0.2902(2) 0.30930(6) 0.2052(3) 0.0555(5) Uani 1 1 d . . . . .
C15 C 0.1327(3) 0.29164(8) 0.1977(4) 0.0810(8) Uani 1 1 d . . . . .
H15 H 0.1126 0.2711 0.2825 0.097 Uiso 1 1 calc R . . . .
C16 C 0.0091(3) 0.30509(10) 0.0634(4) 0.0946(10) Uani 1 1 d . . . . .
H16 H -0.0960 0.2937 0.0580 0.114 Uiso 1 1 calc R . . . .
C17 C 0.0356(3) 0.33454(10) -0.0613(4) 0.0870(8) Uani 1 1 d . . . . .
H17 H -0.0518 0.3430 -0.1504 0.104 Uiso 1 1 calc R . . . .
C18 C 0.1872(2) 0.35221(8) -0.0604(3) 0.0670(5) Uani 1 1 d . . . . .
H18 H 0.2050 0.3722 -0.1476 0.080 Uiso 1 1 calc R . . . .
C19 C 0.31325(19) 0.33921(6) 0.0754(2) 0.0490(4) Uani 1 1 d . . . . .
O3 O 0.70733(15) 0.53472(5) 0.52059(16) 0.0563(3) Uani 1 1 d . . . . .
H3 H 0.6301 0.5385 0.5659 0.084 Uiso 1 1 calc GR . . . .
C20 C 0.8265(2) 0.57143(7) 0.5784(3) 0.0654(5) Uani 1 1 d . . . . .
H20 H 0.7726 0.6032 0.5683 0.078 Uiso 1 1 calc R . . . .
C21 C 0.9071(3) 0.56235(10) 0.7608(3) 0.0782(7) Uani 1 1 d . . . . .
H21A H 0.8267 0.5629 0.8283 0.117 Uiso 1 1 calc GR . . . .
H21B H 0.9872 0.5871 0.8004 0.117 Uiso 1 1 calc GR . . . .
H21C H 0.9593 0.5312 0.7713 0.117 Uiso 1 1 calc GR . . . .
C22 C 0.9453(4) 0.57020(11) 0.4651(4) 0.0937(8) Uani 1 1 d . . . . .
H22A H 1.0062 0.5405 0.4835 0.141 Uiso 1 1 calc GR . . . .
H22B H 1.0189 0.5972 0.4917 0.141 Uiso 1 1 calc GR . . . .
H22C H 0.8869 0.5722 0.3477 0.141 Uiso 1 1 calc GR . . . .

loop_
_atom_site_aniso_label
_atom_site_aniso_U_11
_atom_site_aniso_U_22
_atom_site_aniso_U_33
_atom_site_aniso_U_23
_atom_site_aniso_U_13
_atom_site_aniso_U_12
O1 0.0755(8) 0.0496(6) 0.0466(6) -0.0077(5) 0.0315(6) -0.0091(5)
O2 0.0641(8) 0.0627(8) 0.0596(8) -0.0210(6) 0.0269(6) -0.0208(6)
N1 0.0455(7) 0.0432(7) 0.0362(6) -0.0021(5) 0.0134(5) -0.0067(5)
C1 0.0403(7) 0.0393(7) 0.0364(7) 0.0016(6) 0.0093(6) 0.0037(6)
C2 0.0386(7) 0.0408(7) 0.0325(7) 0.0042(6) 0.0096(5) 0.0044(5)
C3 0.0408(7) 0.0426(8) 0.0324(7) 0.0026(6) 0.0107(6) 0.0020(6)
C4 0.0603(9) 0.0489(9) 0.0363(8) -0.0035(6) 0.0136(7) 0.0016(7)
C5 0.0725(11) 0.0588(10) 0.0330(8) 0.0029(7) 0.0189(7) 0.0117(8)
C6 0.0671(10) 0.0570(10) 0.0401(8) 0.0145(7) 0.0243(7) 0.0097(8)
C7 0.0532(9) 0.0437(8) 0.0440(9) 0.0086(6) 0.0158(7) 0.0019(7)
C8 0.0578(9) 0.0311(7) 0.0364(7) -0.0044(5) 0.0215(6) -0.0032(6)
C9 0.0632(9) 0.0368(7) 0.0361(8) -0.0001(6) 0.0166(7) 0.0028(6)
C10 0.0859(13) 0.0472(9) 0.0421(9) 0.0044(7) 0.0143(8) 0.0165(8)
C11 0.136(2) 0.0421(9) 0.0493(10) 0.0162(8) 0.0420(12) 0.0204(11)
C12 0.1101(17) 0.0375(8) 0.0658(12) 0.0054(8) 0.0529(12) -0.0008(9)
C13 0.0818(12) 0.0286(7) 0.0534(9) -0.0064(6) 0.0418(9) -0.0069(7)
C14 0.0646(11) 0.0410(8) 0.0726(12) -0.0222(8) 0.0398(9) -0.0150(7)
C15 0.0909(16) 0.0558(11) 0.118(2) -0.0342(12) 0.0692(16) -0.0290(11)
C16 0.0542(13) 0.0964(18) 0.141(3) -0.0645(18) 0.0386(15) -0.0260(12)
C17 0.0499(11) 0.1034(19) 0.1061(19) -0.0527(16) 0.0145(12) -0.0107(11)
C18 0.0508(10) 0.0804(13) 0.0665(12) -0.0263(10) 0.0069(9) -0.0026(9)
C19 0.0483(9) 0.0479(9) 0.0562(10) -0.0194(7) 0.0232(7) -0.0100(7)
O3 0.0537(7) 0.0579(7) 0.0572(7) -0.0182(6) 0.0131(5) -0.0069(5)
C20 0.0659(11) 0.0457(9) 0.0803(13) -0.0118(9) 0.0081(10) -0.0070(8)
C21 0.0655(12) 0.0987(16) 0.0678(13) -0.0319(12) 0.0103(10) -0.0164(11)
C22 0.1014(19) 0.0938(18) 0.0896(18) -0.0003(14) 0.0296(15) -0.0384(15)

loop_
_atom_type_symbol
_atom_type_description
_atom_type_scat_dispersion_real
_atom_type_scat_dispersion_imag
_atom_type_scat_source
C C 0.0181 0.0091 'International Tables Vol C Tables 4.2.6.8 and 6.1.1.4'
H H 0.0000 0.0000 'International Tables Vol C Tables 4.2.6.8 and 6.1.1.4'
N N 0.0311 0.0180 'International Tables Vol C Tables 4.2.6.8 and 6.1.1.4'
O O 0.0492 0.0322 'International Tables Vol C Tables 4.2.6.8 and 6.1.1.4'

loop_
_geom_angle_atom_site_label_1
_geom_angle_atom_site_label_2
_geom_angle_atom_site_label_3
_geom_angle
_geom_angle_site_symmetry_1
_geom_angle_site_symmetry_3
_geom_angle_publ_flag
C8 N1 C3 126.69(13) . . ?
C8 N1 C19 108.66(13) . . ?
C19 N1 C3 124.56(13) . . ?
O1 C1 O2 123.18(14) . . ?
O1 C1 C2 124.22(14) . . ?
O2 C1 C2 112.56(13) . . ?
C3 C2 C1 123.08(13) . . ?
C7 C2 C1 118.61(13) . . ?
C7 C2 C3 118.20(13) . . ?
C2 C3 N1 122.76(13) . . ?
C4 C3 N1 117.21(13) . . ?
C4 C3 C2 120.04(14) . . ?
C5 C4 C3 120.67(15) . . ?
C6 C5 C4 119.69(15) . . ?
C5 C6 C7 120.26(15) . . ?
C6 C7 C2 121.07(15) . . ?
N1 C8 C13 108.39(14) . . ?
C9 C8 N1 129.00(14) . . ?
C9 C8 C13 122.55(15) . . ?
C8 C9 C10 117.18(16) . . ?
C9 C10 C11 120.8(2) . . ?
C12 C11 C10 121.35(17) . . ?
C11 C12 C13 119.33(18) . . ?
C8 C13 C14 106.91(14) . . ?
C12 C13 C8 118.80(19) . . ?
C12 C13 C14 134.26(17) . . ?
C15 C14 C13 135.0(2) . . ?
C19 C14 C13 106.80(14) . . ?
C19 C14 C15 118.2(2) . . ?
C16 C15 C14 118.7(2) . . ?
C17 C16 C15 121.6(2) . . ?
C16 C17 C18 121.7(3) . . ?
C17 C18 C19 117.3(2) . . ?
N1 C19 C18 128.34(18) . . ?
C14 C19 N1 109.23(16) . . ?
C14 C19 C18 122.43(17) . . ?
O3 C20 C21 109.19(18) . . ?
O3 C20 C22 107.65(17) . . ?
C21 C20 C22 112.2(2) . . ?

loop_
_geom_bond_atom_site_label_1
_geom_bond_atom_site_label_2
_geom_bond_distance
_geom_bond_site_symmetry_2
_geom_bond_publ_flag
O1 C1 1.2082(19) . ?
O2 C1 1.3089(19) . ?
N1 C3 1.4203(19) . ?
N1 C8 1.384(2) . ?
N1 C19 1.395(2) . ?
C1 C2 1.496(2) . ?
C2 C3 1.399(2) . ?
C2 C7 1.398(2) . ?
C3 C4 1.390(2) . ?
C4 C5 1.382(2) . ?
C5 C6 1.375(3) . ?
C6 C7 1.381(2) . ?
C8 C9 1.381(2) . ?
C8 C13 1.414(2) . ?
C9 C10 1.388(2) . ?
C10 C11 1.403(3) . ?
C11 C12 1.368(3) . ?
C12 C13 1.385(3) . ?
C13 C14 1.443(3) . ?
C14 C15 1.415(3) . ?
C14 C19 1.392(3) . ?
C15 C16 1.380(4) . ?
C16 C17 1.362(4) . ?
C17 C18 1.378(3) . ?
C18 C19 1.397(3) . ?
O3 C20 1.440(2) . ?
C20 C21 1.502(3) . ?
C20 C22 1.515(3) . ?

loop_
_geom_hbond_atom_site_label_D
_geom_hbond_atom_site_label_H
_geom_hbond_atom_site_label_A
_geom_hbond_distance_DH
_geom_hbond_distance_HA
_geom_hbond_distance_DA
_geom_hbond_angle_DHA
_geom_hbond_site_symmetry_A
O2 H2 O3 0.83 1.78 2.5965(17) 167.4 .
O3 H3 O1 0.83 1.96 2.7745(17) 164.9 3_666
